data_4313707
loop_
_publ_author_name
'Jos\'e Ruiz'
'M. Teresa Mart\'inez'
'F\'elix Florenciano'
'Venancio Rodr\'iguez'
'Gregorio L\'opez'
'Jos\'e P\'erez'
'Penny A. Chaloner'
'Peter B. Hitchcock'

_publ_section_title
;
 Insertion Reactions into Pd-O and Pd-N Bonds: Preparation of
 Alkoxycarbonyl, Carbonato, Carbamato, Thiocarbamate, and Thioureide
 Complexes of Palladium(II)
;
_journal_name_full 'Inorganic Chemistry'
_journal_page_first 3650
_journal_page_last 3661
_journal_paper_doi 10.1021/ic0300058
_journal_volume 42
_journal_year 2003
_chemical_formula_sum 'C39 H28 Cl4 F10 N4 O3 Pd2'
_chemical_formula_weight 1145.25
_chemical_name_systematic
;
  ?
;
_space_group_IT_number 2
_symmetry_cell_setting triclinic
_symmetry_space_group_name_Hall '-P 1'
_symmetry_space_group_name_H-M 'P -1'
_atom_sites_solution_hydrogens geom
_atom_sites_solution_primary direct
_atom_sites_solution_secondary difmap
_audit_creation_method SHELXL-97
_cell_angle_alpha 70.810(4)
_cell_angle_beta 84.557(4)
_cell_angle_gamma 84.114(4)
_cell_formula_units_Z 2
_cell_length_a 11.1311(6)
_cell_length_b 11.6741(7)
_cell_length_c 17.0116(8)
_cell_measurement_reflns_used 54
_cell_measurement_temperature 173(2)
_cell_measurement_theta_max 12.45
_cell_measurement_theta_min 7.43
_cell_volume 2072.3(2)
_computing_structure_refinement 'SHELXL-97 (Sheldrick, 1997)'
_computing_structure_solution 'SHELXS-97 (Sheldrick, 1990)'
_diffrn_ambient_temperature 173(2)
_diffrn_radiation_monochromator graphite
_diffrn_radiation_source 'fine-focus sealed tube'
_diffrn_radiation_type MoK\a
_diffrn_radiation_wavelength 0.71073
_diffrn_reflns_av_R_equivalents 0.0157
_diffrn_reflns_av_sigmaI/netI 0.0307
_diffrn_reflns_limit_h_max 5
_diffrn_reflns_limit_h_min -13
_diffrn_reflns_limit_k_max 13
_diffrn_reflns_limit_k_min -13
_diffrn_reflns_limit_l_max 20
_diffrn_reflns_limit_l_min -20
_diffrn_reflns_number 10850
_diffrn_reflns_theta_max 25.00
_diffrn_reflns_theta_min 3.02
_exptl_absorpt_coefficient_mu 1.215
_exptl_absorpt_correction_type none
_exptl_crystal_colour yellow
_exptl_crystal_density_diffrn 1.835
_exptl_crystal_density_method 'not measured'
_exptl_crystal_description prism
_exptl_crystal_F_000 1128
_exptl_crystal_size_max 0.30
_exptl_crystal_size_mid 0.30
_exptl_crystal_size_min 0.10
_refine_ls_extinction_method none
_refine_ls_goodness_of_fit_ref 0.869
_refine_ls_hydrogen_treatment mixed
_refine_ls_matrix_type full
_refine_ls_number_parameters 564
_refine_ls_number_reflns 7209
_refine_ls_number_restraints 1
_refine_ls_restrained_S_all 0.871
_refine_ls_R_factor_all 0.0427
_refine_ls_R_factor_gt 0.0323
_refine_ls_shift/su_max 0.001
_refine_ls_shift/su_mean 0.000
_refine_ls_structure_factor_coef Fsqd
_refine_ls_weighting_details 'calc w=1/[\s^2^(Fo^2^)+(0.0660P)^2^+1.4193P] where P=(Fo^2^+2Fc^2^)/3'
_refine_ls_weighting_scheme calc
_refine_ls_wR_factor_gt 0.0829
_refine_ls_wR_factor_ref 0.0873
_reflns_number_gt 5917
_reflns_number_total 7209
_reflns_threshold_expression >2sigma(I)
_cod_data_source_file ic0300058_2.cif
_cod_data_source_block complex13
_cod_depositor_comments
;
The following automatic conversions were performed:

'_symmetry_cell_setting' value 'Triclinic' changed to 'triclinic'
according to the built-in table from CIF Core dictionary named
'cif_core.dic' version 2.4.1 from 2010-06-29.

Automatic conversion script
Id: cif_fix_values 1646 2011-03-28 12:23:43Z adriana 
;
_cod_original_cell_volume 2072.34(19)
_cod_database_code 4313707

loop_
_symmetry_equiv_pos_as_xyz
'x, y, z'
'-x, -y, -z'

loop_
_atom_site_label
_atom_site_type_symbol
_atom_site_fract_x
_atom_site_fract_y
_atom_site_fract_z
_atom_site_U_iso_or_equiv
_atom_site_adp_type
_atom_site_occupancy
_atom_site_symmetry_multiplicity
_atom_site_calc_flag
_atom_site_refinement_flags
_atom_site_disorder_assembly
_atom_site_disorder_group
Pd1 Pd 0.42030(2) 0.56174(2) 0.357942(15) 0.02134(8) Uani 1 1 d . . .
Pd2 Pd 0.19486(2) 0.42215(2) 0.183384(15) 0.02218(9) Uani 1 1 d . . .
N4 N 0.2278(3) 0.5803(3) 0.08731(17) 0.0259(6) Uani 1 1 d . . .
F7 F 0.2553(3) -0.0024(2) 0.43255(16) 0.0681(9) Uani 1 1 d . . .
F9 F -0.1396(3) 0.1217(3) 0.34605(18) 0.0651(8) Uani 1 1 d . . .
C18 C 0.3975(4) 0.0206(4) 0.6048(3) 0.0404(10) Uani 1 1 d . . .
H18A H 0.4807 -0.0103 0.6185 0.061 Uiso 1 1 calc R . .
H18B H 0.3643 -0.0298 0.5773 0.061 Uiso 1 1 calc R . .
H18C H 0.3479 0.0176 0.6561 0.061 Uiso 1 1 calc R . .
O2 O 0.0794(2) 0.5668(2) 0.29205(16) 0.0301(6) Uani 1 1 d . . .
F8 F 0.0199(4) -0.0488(2) 0.44069(16) 0.0758(11) Uani 1 1 d . . .
C36 C 0.1012(4) 0.3018(4) -0.1406(2) 0.0444(11) Uani 1 1 d . . .
H36A H 0.1084 0.3766 -0.1882 0.067 Uiso 1 1 calc R . .
H36B H 0.0205 0.2732 -0.1371 0.067 Uiso 1 1 calc R . .
H36C H 0.1627 0.2393 -0.1482 0.067 Uiso 1 1 calc R . .
C23 C 0.0583(5) 0.0559(3) 0.3879(2) 0.0468(12) Uani 1 1 d . . .
C22 C 0.1777(5) 0.0799(4) 0.3821(2) 0.0459(12) Uani 1 1 d . . .
C24 C -0.0215(4) 0.1410(4) 0.3390(3) 0.0420(10) Uani 1 1 d . . .
C1 C 0.4512(3) 0.7219(3) 0.2689(2) 0.0251(7) Uani 1 1 d . . .
O1 O 0.2413(2) 0.6006(2) 0.34520(15) 0.0261(5) Uani 1 1 d . . .
N2 N 0.3985(3) 0.3904(3) 0.44259(17) 0.0236(6) Uani 1 1 d . . .
F1 F 0.3140(2) 0.83838(19) 0.33454(13) 0.0343(5) Uani 1 1 d . . .
O3 O 0.2616(2) 0.4796(2) 0.26748(14) 0.0271(5) Uani 1 1 d . . .
F5 F 0.5905(2) 0.6273(2) 0.19029(14) 0.0384(5) Uani 1 1 d . . .
C20 C 0.1420(3) 0.2715(3) 0.2719(2) 0.0258(8) Uani 1 1 d . . .
F4 F 0.6264(2) 0.8374(2) 0.06953(14) 0.0517(7) Uani 1 1 d . . .
F10 F -0.0604(2) 0.3250(2) 0.23460(15) 0.0437(6) Uani 1 1 d . . .
F6 F 0.3372(2) 0.2009(2) 0.32169(15) 0.0482(6) Uani 1 1 d . . .
F3 F 0.5054(3) 1.0482(2) 0.07753(15) 0.0537(7) Uani 1 1 d . . .
F2 F 0.3499(2) 1.0454(2) 0.21174(16) 0.0491(6) Uani 1 1 d . . .
N3 N 0.1544(3) 0.3738(3) 0.08567(17) 0.0258(6) Uani 1 1 d . . .
N1 N 0.5942(3) 0.5096(2) 0.38751(17) 0.0223(6) Uani 1 1 d . . .
C34 C 0.2636(4) 0.7907(4) 0.0278(3) 0.0366(9) Uani 1 1 d . . .
H34 H 0.2892 0.8617 0.0347 0.044 Uiso 1 1 calc R . .
C17 C 0.9491(3) 0.3641(4) 0.4697(3) 0.0365(9) Uani 1 1 d . . .
H17A H 0.9441 0.2808 0.5080 0.055 Uiso 1 1 calc R . .
H17B H 0.9770 0.4150 0.4990 0.055 Uiso 1 1 calc R . .
H17C H 1.0062 0.3638 0.4222 0.055 Uiso 1 1 calc R . .
C9 C 0.8266(3) 0.4141(3) 0.4389(2) 0.0249(7) Uani 1 1 d . . .
C27 C 0.1133(3) 0.2366(4) 0.0154(2) 0.0325(8) Uani 1 1 d . . .
H27 H 0.0968 0.1567 0.0189 0.039 Uiso 1 1 calc R . .
C35 C 0.2624(4) 0.6835(3) 0.0942(2) 0.0346(9) Uani 1 1 d . . .
H35 H 0.2869 0.6827 0.1463 0.042 Uiso 1 1 calc R . .
C28 C 0.1197(3) 0.3270(4) -0.0616(2) 0.0301(8) Uani 1 1 d . . .
C32 C 0.1933(3) 0.6868(3) -0.0553(2) 0.0302(8) Uani 1 1 d . . .
H32 H 0.1685 0.6857 -0.1070 0.036 Uiso 1 1 calc R . .
C8 C 0.8067(3) 0.5304(3) 0.3837(2) 0.0277(8) Uani 1 1 d . . .
H8 H 0.8728 0.5796 0.3618 0.033 Uiso 1 1 calc R . .
C31 C 0.1950(3) 0.5818(3) 0.0127(2) 0.0256(8) Uani 1 1 d . . .
C26 C 0.1311(3) 0.2627(3) 0.0875(2) 0.0299(8) Uani 1 1 d . . .
H26 H 0.1266 0.1996 0.1397 0.036 Uiso 1 1 calc R . .
C7 C 0.6916(3) 0.5753(3) 0.3602(2) 0.0251(7) Uani 1 1 d . . .
H7 H 0.6803 0.6561 0.3231 0.030 Uiso 1 1 calc R . .
C11 C 0.6122(3) 0.3944(3) 0.4415(2) 0.0219(7) Uani 1 1 d . . .
C14 C 0.3966(3) 0.1491(3) 0.5476(2) 0.0275(8) Uani 1 1 d . . .
C10 C 0.7257(3) 0.3465(3) 0.4684(2) 0.0255(7) Uani 1 1 d . . .
H10 H 0.7351 0.2667 0.5072 0.031 Uiso 1 1 calc R . .
C2 C 0.3933(3) 0.8319(3) 0.2698(2) 0.0277(8) Uani 1 1 d . . .
C12 C 0.5028(3) 0.3266(3) 0.4706(2) 0.0227(7) Uani 1 1 d . . .
C25 C 0.0218(4) 0.2456(3) 0.2826(2) 0.0311(8) Uani 1 1 d . . .
C13 C 0.5039(3) 0.2077(3) 0.5226(2) 0.0281(8) Uani 1 1 d . . .
H13 H 0.5785 0.1651 0.5418 0.034 Uiso 1 1 calc R . .
C33 C 0.2276(4) 0.7943(3) -0.0485(2) 0.0349(9) Uani 1 1 d . . .
C4 C 0.4876(4) 0.9434(4) 0.1391(2) 0.0361(9) Uani 1 1 d . . .
C15 C 0.2904(3) 0.2170(3) 0.5173(2) 0.0286(8) Uani 1 1 d . . .
H15 H 0.2151 0.1813 0.5323 0.034 Uiso 1 1 calc R . .
C21 C 0.2176(4) 0.1855(3) 0.3252(2) 0.0327(9) Uani 1 1 d . . .
C6 C 0.5277(3) 0.7302(3) 0.1988(2) 0.0293(8) Uani 1 1 d . . .
C5 C 0.5481(4) 0.8361(4) 0.1353(2) 0.0343(9) Uani 1 1 d . . .
C3 C 0.4098(4) 0.9412(3) 0.2067(2) 0.0341(9) Uani 1 1 d . . .
C29 C 0.1447(3) 0.4411(3) -0.0627(2) 0.0299(8) Uani 1 1 d . . .
H29 H 0.1497 0.5053 -0.1144 0.036 Uiso 1 1 calc R . .
C19 C 0.1895(3) 0.5495(3) 0.30062(19) 0.0210(7) Uani 1 1 d . . .
C16 C 0.2943(3) 0.3355(3) 0.4659(2) 0.0275(8) Uani 1 1 d . . .
H16 H 0.2209 0.3801 0.4460 0.033 Uiso 1 1 calc R . .
C30 C 0.1625(3) 0.4635(3) 0.0103(2) 0.0252(7) Uani 1 1 d . . .
C37 C 0.2254(5) 0.9081(4) -0.1225(3) 0.0539(12) Uani 1 1 d . . .
H37A H 0.1967 0.8913 -0.1700 0.081 Uiso 1 1 calc R . .
H37B H 0.3072 0.9359 -0.1369 0.081 Uiso 1 1 calc R . .
H37C H 0.1710 0.9715 -0.1091 0.081 Uiso 1 1 calc R . .
Cl1 Cl 0.89068(10) 0.85776(10) 0.29591(7) 0.0462(3) Uani 1 1 d . . .
Cl2 Cl 1.09782(11) 0.93228(12) 0.17850(8) 0.0595(3) Uani 1 1 d . . .
C38 C 1.0481(4) 0.8378(4) 0.2777(3) 0.0431(10) Uani 1 1 d . . .
H38A H 1.0711 0.7518 0.2822 0.052 Uiso 1 1 calc R . .
H38B H 1.0888 0.8564 0.3209 0.052 Uiso 1 1 calc R . .
Cl3 Cl 0.63477(13) 0.31398(13) 0.24614(9) 0.0668(4) Uani 1 1 d . B .
C39 C 0.5116(5) 0.3801(6) 0.1862(4) 0.0792(18) Uani 1 1 d D . .
H39A H 0.4385 0.3796 0.2243 0.095 Uiso 1 1 calc R A 1
H39B H 0.5259 0.4662 0.1553 0.095 Uiso 1 1 calc R A 1
Cl4 Cl 0.48265(19) 0.3115(2) 0.11617(17) 0.0766(9) Uani 0.636(4) 1 d PD B 1
Cl4' Cl 0.5228(4) 0.4389(4) 0.0873(3) 0.0765(15) Uiso 0.364(4) 1 d PD B 2

loop_
_atom_site_aniso_label
_atom_site_aniso_U_11
_atom_site_aniso_U_22
_atom_site_aniso_U_33
_atom_site_aniso_U_23
_atom_site_aniso_U_13
_atom_site_aniso_U_12
Pd1 0.01723(14) 0.02377(15) 0.02308(14) -0.00736(11) -0.00475(10) 0.00069(10)
Pd2 0.02159(15) 0.02491(15) 0.01986(14) -0.00663(11) -0.00314(11) -0.00130(11)
N4 0.0265(16) 0.0262(15) 0.0232(15) -0.0061(12) -0.0003(13) -0.0022(13)
F7 0.120(3) 0.0357(14) 0.0422(14) -0.0092(11) -0.0305(16) 0.0335(16)
F9 0.0638(19) 0.0656(18) 0.0697(19) -0.0221(15) 0.0157(15) -0.0398(16)
C18 0.033(2) 0.036(2) 0.046(2) -0.0016(18) -0.0037(19) -0.0107(18)
O2 0.0177(13) 0.0352(14) 0.0400(15) -0.0155(12) -0.0060(11) 0.0014(11)
F8 0.158(3) 0.0297(13) 0.0368(14) -0.0061(11) 0.0141(17) -0.0290(17)
C36 0.046(3) 0.061(3) 0.033(2) -0.022(2) -0.0139(19) -0.003(2)
C23 0.092(4) 0.021(2) 0.025(2) -0.0056(16) 0.007(2) -0.011(2)
C22 0.087(4) 0.026(2) 0.024(2) -0.0106(16) -0.016(2) 0.019(2)
C24 0.054(3) 0.041(2) 0.037(2) -0.0180(19) 0.007(2) -0.020(2)
C1 0.0190(17) 0.0287(18) 0.0278(18) -0.0078(15) -0.0073(14) -0.0017(15)
O1 0.0202(12) 0.0290(13) 0.0319(13) -0.0138(11) -0.0062(10) 0.0031(10)
N2 0.0184(15) 0.0301(15) 0.0223(14) -0.0082(12) -0.0019(12) -0.0024(12)
F1 0.0365(13) 0.0354(12) 0.0325(11) -0.0157(9) -0.0006(10) 0.0043(10)
O3 0.0220(12) 0.0352(14) 0.0283(13) -0.0157(11) -0.0066(10) 0.0024(11)
F5 0.0353(13) 0.0379(12) 0.0395(12) -0.0131(10) 0.0004(10) 0.0089(10)
C20 0.034(2) 0.0253(18) 0.0179(16) -0.0072(14) -0.0033(15) 0.0004(15)
F4 0.0463(15) 0.0590(16) 0.0358(13) -0.0015(11) 0.0071(11) 0.0049(13)
F10 0.0281(12) 0.0499(14) 0.0474(14) -0.0050(11) -0.0124(11) -0.0044(11)
F6 0.0393(14) 0.0556(15) 0.0506(14) -0.0208(12) -0.0188(12) 0.0189(12)
F3 0.0627(18) 0.0373(13) 0.0462(14) 0.0064(11) -0.0013(13) -0.0054(12)
F2 0.0594(17) 0.0250(12) 0.0586(15) -0.0109(11) -0.0043(13) 0.0078(11)
N3 0.0239(16) 0.0288(16) 0.0233(15) -0.0067(12) -0.0025(12) -0.0002(13)
N1 0.0197(15) 0.0234(14) 0.0243(14) -0.0080(12) -0.0038(12) -0.0008(12)
C34 0.033(2) 0.029(2) 0.047(2) -0.0124(18) 0.0039(19) -0.0080(17)
C17 0.0176(19) 0.035(2) 0.051(2) -0.0045(18) -0.0053(17) -0.0019(16)
C9 0.0198(18) 0.0292(18) 0.0271(18) -0.0113(15) -0.0027(15) -0.0002(15)
C27 0.032(2) 0.038(2) 0.0302(19) -0.0133(16) -0.0030(16) -0.0037(17)
C35 0.038(2) 0.034(2) 0.033(2) -0.0114(17) -0.0003(17) -0.0081(18)
C28 0.0187(18) 0.044(2) 0.032(2) -0.0179(17) -0.0060(15) 0.0020(16)
C32 0.0268(19) 0.033(2) 0.0266(18) -0.0046(15) -0.0032(15) 0.0023(16)
C8 0.0218(18) 0.0287(19) 0.0321(19) -0.0076(15) -0.0012(15) -0.0072(15)
C31 0.0177(17) 0.0307(19) 0.0251(17) -0.0065(15) 0.0010(14) 0.0021(15)
C26 0.031(2) 0.032(2) 0.0286(19) -0.0120(16) -0.0011(16) -0.0038(16)
C7 0.0237(18) 0.0258(18) 0.0247(17) -0.0046(14) -0.0053(14) -0.0054(15)
C11 0.0210(17) 0.0247(17) 0.0210(16) -0.0086(14) -0.0027(14) -0.0015(14)
C14 0.028(2) 0.0281(19) 0.0275(18) -0.0092(15) -0.0023(15) -0.0044(15)
C10 0.0207(18) 0.0246(17) 0.0294(18) -0.0055(14) -0.0041(15) -0.0015(14)
C2 0.0244(19) 0.0293(19) 0.0329(19) -0.0132(16) -0.0077(16) -0.0016(15)
C12 0.0206(17) 0.0273(18) 0.0223(16) -0.0100(14) -0.0056(14) -0.0013(14)
C25 0.036(2) 0.0311(19) 0.0259(18) -0.0080(15) -0.0026(16) -0.0035(17)
C13 0.0207(18) 0.0294(19) 0.0329(19) -0.0072(16) -0.0060(15) -0.0021(15)
C33 0.028(2) 0.030(2) 0.039(2) -0.0028(17) 0.0010(17) 0.0028(16)
C4 0.036(2) 0.033(2) 0.034(2) -0.0019(17) -0.0072(18) -0.0054(18)
C15 0.0201(18) 0.038(2) 0.0280(18) -0.0098(16) -0.0001(15) -0.0067(16)
C21 0.041(2) 0.032(2) 0.0260(18) -0.0125(16) -0.0096(17) 0.0098(17)
C6 0.0247(19) 0.0317(19) 0.0318(19) -0.0104(16) -0.0069(16) 0.0020(16)
C5 0.029(2) 0.043(2) 0.0269(19) -0.0062(17) -0.0003(16) -0.0012(17)
C3 0.034(2) 0.0254(19) 0.043(2) -0.0102(17) -0.0101(18) 0.0036(16)
C29 0.0258(19) 0.039(2) 0.0220(18) -0.0063(15) -0.0015(15) 0.0000(16)
C19 0.0207(18) 0.0202(16) 0.0185(16) -0.0022(13) -0.0002(14) 0.0008(14)
C16 0.0181(18) 0.037(2) 0.0274(18) -0.0089(16) -0.0053(15) -0.0035(15)
C30 0.0193(17) 0.0312(19) 0.0232(17) -0.0075(14) -0.0022(14) 0.0027(15)
C37 0.059(3) 0.033(2) 0.057(3) 0.005(2) -0.013(2) -0.001(2)
Cl1 0.0480(6) 0.0454(6) 0.0395(5) -0.0099(5) 0.0053(5) 0.0017(5)
Cl2 0.0472(7) 0.0611(7) 0.0612(7) -0.0085(6) 0.0081(6) -0.0123(6)
C38 0.047(3) 0.037(2) 0.044(2) -0.0119(19) -0.010(2) 0.004(2)
Cl3 0.0541(8) 0.0728(9) 0.0681(8) -0.0220(7) 0.0023(6) 0.0116(7)
C39 0.041(3) 0.084(4) 0.124(5) -0.052(4) -0.008(3) 0.012(3)
Cl4 0.0405(12) 0.0980(19) 0.115(2) -0.0695(16) -0.0034(12) 0.0048(11)

loop_
_atom_type_symbol
_atom_type_description
_atom_type_scat_dispersion_real
_atom_type_scat_dispersion_imag
_atom_type_scat_source
C C 0.0033 0.0016 'International Tables Vol C Tables 4.2.6.8 and 6.1.1.4'
H H 0.0000 0.0000 'International Tables Vol C Tables 4.2.6.8 and 6.1.1.4'
N N 0.0061 0.0033 'International Tables Vol C Tables 4.2.6.8 and 6.1.1.4'
O O 0.0106 0.0060 'International Tables Vol C Tables 4.2.6.8 and 6.1.1.4'
F F 0.0171 0.0103 'International Tables Vol C Tables 4.2.6.8 and 6.1.1.4'
Pd Pd -0.9988 1.0072 'International Tables Vol C Tables 4.2.6.8 and 6.1.1.4'
Cl Cl 0.1484 0.1585 'International Tables Vol C Tables 4.2.6.8 and 6.1.1.4'

loop_
_geom_angle_atom_site_label_1
_geom_angle_atom_site_label_2
_geom_angle_atom_site_label_3
_geom_angle
_geom_angle_site_symmetry_1
_geom_angle_site_symmetry_3
_geom_angle_publ_flag
O1 Pd1 C1 89.36(12) . . ?
O1 Pd1 N1 172.04(10) . . ?
C1 Pd1 N1 97.50(12) . . ?
O1 Pd1 N2 93.42(10) . . ?
C1 Pd1 N2 174.92(13) . . ?
N1 Pd1 N2 80.04(11) . . ?
O3 Pd2 C20 91.50(12) . . ?
O3 Pd2 N3 169.84(11) . . ?
C20 Pd2 N3 95.95(13) . . ?
O3 Pd2 N4 93.06(11) . . ?
C20 Pd2 N4 172.89(13) . . ?
N3 Pd2 N4 80.22(11) . . ?
C35 N4 C31 118.5(3) . . ?
C35 N4 Pd2 126.8(2) . . ?
C31 N4 Pd2 114.2(2) . . ?
F8 C23 C24 120.3(5) . . ?
F8 C23 C22 120.6(4) . . ?
C24 C23 C22 119.1(4) . . ?
F7 C22 C23 118.9(4) . . ?
F7 C22 C21 120.8(5) . . ?
C23 C22 C21 120.3(4) . . ?
F9 C24 C23 120.1(4) . . ?
F9 C24 C25 121.0(4) . . ?
C23 C24 C25 118.9(4) . . ?
C2 C1 C6 113.6(3) . . ?
C2 C1 Pd1 123.6(3) . . ?
C6 C1 Pd1 122.7(3) . . ?
C19 O1 Pd1 117.6(2) . . ?
C16 N2 C12 118.7(3) . . ?
C16 N2 Pd1 126.6(2) . . ?
C12 N2 Pd1 114.5(2) . . ?
C19 O3 Pd2 117.5(2) . . ?
C25 C20 C21 114.6(3) . . ?
C25 C20 Pd2 120.2(3) . . ?
C21 C20 Pd2 125.2(3) . . ?
C26 N3 C30 118.5(3) . . ?
C26 N3 Pd2 126.6(2) . . ?
C30 N3 Pd2 114.6(2) . . ?
C7 N1 C11 117.6(3) . . ?
C7 N1 Pd1 127.6(2) . . ?
C11 N1 Pd1 114.8(2) . . ?
C35 C34 C33 120.0(4) . . ?
C8 C9 C10 116.9(3) . . ?
C8 C9 C17 122.1(3) . . ?
C10 C9 C17 120.9(3) . . ?
C28 C27 C26 120.1(4) . . ?
N4 C35 C34 122.2(4) . . ?
C29 C28 C27 117.2(3) . . ?
C29 C28 C36 121.4(4) . . ?
C27 C28 C36 121.5(4) . . ?
C31 C32 C33 120.3(4) . . ?
C7 C8 C9 120.3(3) . . ?
N4 C31 C32 121.6(3) . . ?
N4 C31 C30 114.6(3) . . ?
C32 C31 C30 123.7(3) . . ?
N3 C26 C27 122.2(3) . . ?
N1 C7 C8 122.9(3) . . ?
N1 C11 C10 121.5(3) . . ?
N1 C11 C12 115.7(3) . . ?
C10 C11 C12 122.8(3) . . ?
C15 C14 C13 116.6(3) . . ?
C15 C14 C18 122.5(3) . . ?
C13 C14 C18 120.9(3) . . ?
C11 C10 C9 120.7(3) . . ?
F1 C2 C1 120.6(3) . . ?
F1 C2 C3 115.6(3) . . ?
C1 C2 C3 123.8(3) . . ?
N2 C12 C13 121.3(3) . . ?
N2 C12 C11 114.8(3) . . ?
C13 C12 C11 123.9(3) . . ?
F10 C25 C20 119.5(3) . . ?
F10 C25 C24 116.4(4) . . ?
C20 C25 C24 124.1(4) . . ?
C12 C13 C14 120.8(3) . . ?
C34 C33 C32 117.4(3) . . ?
C34 C33 C37 122.5(4) . . ?
C32 C33 C37 120.1(4) . . ?
F3 C4 C3 120.7(4) . . ?
F3 C4 C5 120.4(4) . . ?
C3 C4 C5 118.9(3) . . ?

loop_
_geom_bond_atom_site_label_1
_geom_bond_atom_site_label_2
_geom_bond_distance
_geom_bond_site_symmetry_2
_geom_bond_publ_flag
Pd1 O1 2.014(2) . ?
Pd1 C1 2.019(3) . ?
Pd1 N1 2.028(3) . ?
Pd1 N2 2.067(3) . ?
Pd2 O3 1.995(2) . ?
Pd2 C20 2.002(3) . ?
Pd2 N3 2.024(3) . ?
Pd2 N4 2.063(3) . ?
N4 C35 1.345(5) . ?
N4 C31 1.348(4) . ?
F7 C22 1.354(5) . ?
F9 C24 1.344(5) . ?
C18 C14 1.496(5) . ?
O2 C19 1.235(4) . ?
F8 C23 1.340(5) . ?
C36 C28 1.503(5) . ?
C23 C24 1.373(7) . ?
C23 C22 1.374(7) . ?
C22 C21 1.379(6) . ?
C24 C25 1.382(6) . ?
C1 C2 1.381(5) . ?
C1 C6 1.380(5) . ?
O1 C19 1.309(4) . ?
N2 C16 1.346(4) . ?
N2 C12 1.351(4) . ?
F1 C2 1.362(4) . ?
O3 C19 1.308(4) . ?
F5 C6 1.370(4) . ?
C20 C25 1.384(5) . ?
C20 C21 1.382(5) . ?
F4 C5 1.348(4) . ?
F10 C25 1.354(4) . ?
F6 C21 1.355(5) . ?
F3 C4 1.342(4) . ?
F2 C3 1.349(4) . ?
N3 C26 1.338(5) . ?
N3 C30 1.365(4) . ?
N1 C7 1.350(4) . ?
N1 C11 1.363(4) . ?
C34 C35 1.383(5) . ?
C34 C33 1.381(6) . ?
C17 C9 1.498(5) . ?
C9 C8 1.384(5) . ?
C9 C10 1.396(5) . ?
C27 C28 1.387(5) . ?
C27 C26 1.394(5) . ?
C28 C29 1.383(5) . ?
C32 C31 1.381(5) . ?
C32 C33 1.392(6) . ?
C8 C7 1.377(5) . ?
C31 C30 1.478(5) . ?
C11 C10 1.384(5) . ?
C11 C12 1.476(5) . ?
C14 C15 1.395(5) . ?
C14 C13 1.399(5) . ?
C2 C3 1.387(5) . ?
C12 C13 1.379(5) . ?
C33 C37 1.500(5) . ?
C4 C3 1.369(6) . ?
C4 C5 1.377(6) . ?
C15 C16 1.375(5) . ?
C6 C5 1.371(5) . ?
C29 C30 1.386(5) . ?
Cl1 C38 1.756(5) . ?
Cl2 C38 1.759(4) . ?
Cl3 C39 1.746(6) . ?
C39 Cl4' 1.592(8) . ?
C39 Cl4 1.707(6) . ?
